data_2010417
loop_
_publ_author_name
'Luger, Peter'
'Weber, Manuela'
'Dung, Nguyen Xuan'
'Thanh Ky, Pham'
'Ke Long, Phan'

_publ_section_title
;
Securinine, an Alkaloid from Fluggea virosa
;
_journal_name_full 'Acta Crystallographica Section C'
_journal_page_first 127
_journal_page_last 129
_journal_volume 51
_journal_year 1995
_chemical_formula_moiety 'C13 H15 N1 O2'
_chemical_formula_sum 'C13 H15 N O2'
_chemical_formula_weight 217.27
_chemical_melting_point 415.6(5)
_chemical_name_common securinine
_space_group_IT_number 19
_space_group_name_Hall 'P 2ac 2ab'
_space_group_name_H-M_alt 'P 21 21 21'
_symmetry_cell_setting orthorhombic
_symmetry_space_group_name_Hall 'P 2ac 2ab'
_symmetry_space_group_name_H-M 'P 21 21 21'
_cell_angle_alpha 90.00(2)
_cell_angle_beta 90.00(2)
_cell_angle_gamma 90.00(2)
_cell_formula_units_Z 4
_cell_length_a 16.492(4)
_cell_length_b 9.483(3)
_cell_length_c 7.025(2)
_cell_measurement_temperature 293
_cell_volume 1098.7(5)
_diffrn_ambient_temperature 293
_exptl_crystal_density_diffrn 1.313
_refine_ls_R_factor_obs .036
_refine_ls_wR_factor_obs .026
_cod_depositor_comments
;
The following automatic conversions were performed:

'_chemical_melting_point' value '142-143\%C' was changed to
'415.6(5)' - it was converted from degrees Celsius(C) to Kelvins(K),
the average value was taken and precision was estimated.

Automatic conversion script
Id: cif_fix_values 1646 2011-03-28 12:23:43Z adriana 
;
_cod_original_formula_sum 'C13 H15 N1 O2'
_cod_database_code 2010417

loop_
_symmetry_equiv_pos_as_xyz
+x,+y,+z
1/2-x,-y,1/2+z
1/2+x,1/2-y,-z
-x,1/2+y,1/2-z

loop_
_atom_site_aniso_label
_atom_site_aniso_U_11
_atom_site_aniso_U_22
_atom_site_aniso_U_33
_atom_site_aniso_U_12
_atom_site_aniso_U_13
_atom_site_aniso_U_23
O1 .049(2) .047(2) .0410(10) -.005(2) -.013(2) .010(2)
C2 .043(3) .059(3) .044(2) .004(3) -.002(2) -.007(3)
O2 .062(2) .090(3) .050(2) -.005(2) -.022(2) .010(2)
C3 .034(2) .045(3) .052(3) -.002(2) -.004(2) -.004(3)
C4 .037(2) .036(2) .043(2) .005(2) .003(2) -.001(3)
C5 .035(2) .055(3) .056(3) .003(2) .011(3) .017(3)
C6 .044(3) .070(4) .040(3) .013(3) .013(2) .014(3)
C7 .047(3) .063(3) .034(2) .003(3) -.003(2) -.005(3)
N7 .033(2) .055(2) .033(2) .002(2) -.005(2) .003(2)
C8 .040(3) .061(3) .052(3) .003(3) -.006(2) .010(3)
C9 .036(3) .076(4) .069(3) -.001(3) -.004(3) .016(3)
C10 .039(3) .075(4) .059(3) -.003(3) .017(3) .008(3)
C11 .049(3) .054(3) .043(3) -.011(3) .003(2) .007(3)
C12 .037(2) .033(3) .034(2) .000(2) .000(2) -.001(2)
C13 .043(2) .036(2) .031(2) .003(2) -.005(2) .002(2)
C14 .044(3) .048(3) .049(2) .004(3) -.005(2) -.009(3)

loop_
_atom_site_label
_atom_site_fract_x
_atom_site_fract_y
_atom_site_fract_z
_atom_site_U_iso_or_equiv
_atom_site_thermal_displace_type
_atom_site_calc_flag
_atom_site_refinement_flags
_atom_site_occupancy
_atom_site_disorder_group
_atom_site_type_symbol
O1 .3985(2) .2371(3) .2235(4) .046(2) Uani ? ? 1.00000 ? O
C2 .3345(3) .1609(5) .1494(6) .049(3) Uani ? ? 1.00000 ? C
O2 .3017(2) .2008(4) .0058(4) .067(2) Uani ? ? 1.00000 ? O
C3 .3192(2) .0400(5) .2710(6) .044(3) Uani ? ? 1.00000 ? C
H3 .271(2) -.036(4) .260(5) .060(10) Uiso ? ? 1.00000 ? H
C4 .3701(2) .0462(4) .4183(6) .039(2) Uani ? ? 1.00000 ? C
C5 .3813(2) -.0346(5) .5921(7) .049(3) Uani ? ? 1.00000 ? C
H5 .350(2) -.134(4) .609(7) .080(10) Uiso ? ? 1.00000 ? H
C6 .4274(3) .0222(6) .7284(6) .051(3) Uani ? ? 1.00000 ? C
H6 .439(2) -.026(5) .847(6) .07(2) Uiso ? ? 1.00000 ? H
C7 .4682(3) .1633(5) .7039(6) .048(3) Uani ? ? 1.00000 ? C
H7 .484(2) .202(4) .825(5) .040(10) Uiso ? ? 1.00000 ? H
N7 .5418(2) .1597(4) .5867(5) .041(2) Uani ? ? 1.00000 ? N
C8 .6156(3) .0866(6) .6401(7) .051(3) Uani ? ? 1.00000 ? C
H81 .631(2) .124(4) .781(6) .070(10) Uiso ? ? 1.00000 ? H
H82 .611(2) -.014(4) .624(5) .040(10) Uiso ? ? 1.00000 ? H
C9 .6822(3) .1389(7) .5077(8) .060(3) Uani ? ? 1.00000 ? C
H91 .695(3) .243(4) .541(6) .09(2) Uiso ? ? 1.00000 ? H
H92 .733(3) .087(5) .539(7) .09(2) Uiso ? ? 1.00000 ? H
C10 .6582(3) .1219(7) .2989(7) .057(3) Uani ? ? 1.00000 ? C
H101 .704(2) .159(4) .217(6) .070(10) Uiso ? ? 1.00000 ? H
H102 .656(3) .016(5) .264(6) .08(2) Uiso ? ? 1.00000 ? H
C11 .5745(3) .1846(6) .2549(7) .049(3) Uani ? ? 1.00000 ? C
H111 .572(2) .281(4) .265(5) .030(10) Uiso ? ? 1.00000 ? H
H112 .552(3) .150(4) .120(6) .080(10) Uiso ? ? 1.00000 ? H
C12 .5148(2) .1231(4) .3948(6) .035(2) Uani ? ? 1.00000 ? C
H12 .517(2) .021(3) .374(4) .018(9) Uiso ? ? 1.00000 ? H
C13 .4254(2) .1701(4) .3964(6) .037(2) Uani ? ? 1.00000 ? C
C14 .4162(3) .2583(5) .5768(7) .047(3) Uani ? ? 1.00000 ? C
H141 .352(2) .267(4) .617(6) .060(10) Uiso ? ? 1.00000 ? H
H142 .439(2) .356(4) .569(5) .050(10) Uiso ? ? 1.00000 ? H

loop_
_geom_bond_atom_site_label_1
_geom_bond_atom_site_label_2
_geom_bond_site_symmetry_2
_geom_bond_distance
_geom_bond_publ_flag
O1 C2 4_655 1.381(5) yes
O1 C13 4_655 1.441(5) yes
C2 O2 4_655 1.205(5) yes
C2 C3 4_655 1.452(6) yes
C3 H3 4_655 1.08(4) no
C3 C4 4_655 1.333(6) yes
C4 C5 4_655 1.453(6) yes
C4 C13 4_655 1.495(5) yes
C5 H5 4_655 1.08(4) no
C5 C6 4_655 1.337(6) yes
C6 H6 4_655 .97(4) no
C6 C7 4_655 1.507(7) yes
C7 H7 4_655 .96(3) no
C7 N7 4_655 1.467(5) yes
C7 C14 4_655 1.530(6) yes
N7 C8 4_655 1.451(6) yes
N7 C12 4_655 1.462(5) yes
C8 H81 4_655 1.08(4) no
C8 H82 4_655 .97(4) no
C8 C9 4_655 1.522(7) yes
C9 H91 4_655 1.04(4) no
C9 H92 4_655 1.00(4) no
C9 C10 4_655 1.528(7) yes
C10 H101 4_655 1.01(4) no
C10 H102 4_655 1.03(5) no
C10 C11 4_655 1.534(7) yes
C11 H111 4_655 .92(3) no
C11 H112 4_655 1.07(5) no
C11 C12 4_655 1.509(6) yes
C12 H12 4_655 .98(3) no
C12 C13 4_655 1.541(5) yes
C13 C14 4_655 1.526(6) yes
C14 H141 4_655 1.09(4) no
C14 H142 4_655 1.01(3) no

_cod_duplicate_entry 2003181
